data_2203567
loop_
_publ_author_name
'Wang, Shu-Ping'
'Gao, Dong-Zhao'
'Liao, Dai-Zheng'
'Jiang, Zong-Hui'

_publ_section_title
;
 A one-dimensional polymeric nickel(II) complex of an imino nitroxide
 radical with thiocyanate bridges
;
_journal_issue 5
_journal_name_full 'Acta Crystallographica Section E'
_journal_page_first m682
_journal_page_last m684
_journal_paper_doi 10.1107/S1600536804009717
_journal_volume 60
_journal_year 2004
_chemical_formula_iupac '[Ni (N C S)2 (C12 H16 N3 O)]'
_chemical_formula_moiety 'C14 H16 N5 Ni O S2'
_chemical_formula_sum 'C14 H16 N5 Ni O S2'
_chemical_formula_weight 393.15
_chemical_name_systematic
;
catena-Poly[[[2-(2-pyridinyl)-4,4,5,5-tetramethylimidazoline-1-
oxyl]thiocyanatonickel(II)]-\m-thiocyanato]
;
_space_group_IT_number 19
_symmetry_cell_setting orthorhombic
_symmetry_space_group_name_Hall 'P 2ac 2ab'
_symmetry_space_group_name_H-M 'P 21 21 21'
_atom_sites_solution_hydrogens geom
_atom_sites_solution_primary direct
_atom_sites_solution_secondary difmap
_cell_angle_alpha 90.00
_cell_angle_beta 90.00
_cell_angle_gamma 90.00
_cell_formula_units_Z 4
_cell_length_a 8.364(4)
_cell_length_b 9.463(5)
_cell_length_c 22.411(12)
_cell_measurement_reflns_used 695
_cell_measurement_temperature 293(2)
_cell_measurement_theta_max 20.84
_cell_measurement_theta_min 3.04
_cell_volume 1773.8(16)
_computing_cell_refinement SMART
_computing_data_collection 'SMART (Bruker, 1998)'
_computing_data_reduction 'SAINT (Bruker, 1998)'
_computing_molecular_graphics 'SHELXTL (Bruker, 1998)'
_computing_publication_material SHELXL97
_computing_structure_refinement 'SHELXL97 (Sheldrick, 1997)'
_computing_structure_solution 'SHELXS97 (Sheldrick, 1997)'
_diffrn_ambient_temperature 293(2)
_diffrn_measured_fraction_theta_full 0.999
_diffrn_measured_fraction_theta_max 0.999
_diffrn_measurement_device_type 'Bruker SMART CCD area-detector'
_diffrn_measurement_method '\f and \w'
_diffrn_radiation_monochromator graphite
_diffrn_radiation_source 'fine-focus sealed tube'
_diffrn_radiation_type MoK\a
_diffrn_radiation_wavelength 0.71073
_diffrn_reflns_av_R_equivalents 0.0436
_diffrn_reflns_av_sigmaI/netI 0.0766
_diffrn_reflns_limit_h_max 8
_diffrn_reflns_limit_h_min -9
_diffrn_reflns_limit_k_max 6
_diffrn_reflns_limit_k_min -11
_diffrn_reflns_limit_l_max 26
_diffrn_reflns_limit_l_min -20
_diffrn_reflns_number 6085
_diffrn_reflns_theta_full 25.03
_diffrn_reflns_theta_max 25.03
_diffrn_reflns_theta_min 1.82
_diffrn_standards_decay_% 0
_diffrn_standards_number 0
_exptl_absorpt_coefficient_mu 1.338
_exptl_absorpt_correction_T_max 0.818
_exptl_absorpt_correction_T_min 0.645
_exptl_absorpt_correction_type multi-scan
_exptl_absorpt_process_details '(SADABS; Sheldrick, 1996)'
_exptl_crystal_colour green
_exptl_crystal_density_diffrn 1.472
_exptl_crystal_density_meas ?
_exptl_crystal_density_method .
_exptl_crystal_description block
_exptl_crystal_F_000 812
_exptl_crystal_size_max 0.40
_exptl_crystal_size_mid 0.36
_exptl_crystal_size_min 0.15
_refine_diff_density_max 0.881
_refine_diff_density_min -0.403
_refine_ls_abs_structure_details 'Flack (1983); 1305 Friedel pairs'
_refine_ls_abs_structure_Flack -0.03(3)
_refine_ls_extinction_method none
_refine_ls_goodness_of_fit_ref 1.082
_refine_ls_hydrogen_treatment constr
_refine_ls_matrix_type full
_refine_ls_number_parameters 212
_refine_ls_number_reflns 3118
_refine_ls_number_restraints 0
_refine_ls_restrained_S_all 1.082
_refine_ls_R_factor_all 0.0789
_refine_ls_R_factor_gt 0.0511
_refine_ls_shift/su_max 0.001
_refine_ls_shift/su_mean 0.000
_refine_ls_structure_factor_coef Fsqd
_refine_ls_weighting_details 'calc w = 1/[\s^2^(Fo^2^)+(0.0456P)^2^] where P=(Fo^2^+2Fc^2^)/3'
_refine_ls_weighting_scheme calc
_refine_ls_wR_factor_gt 0.1020
_refine_ls_wR_factor_ref 0.1115
_reflns_number_gt 2353
_reflns_number_total 3118
_reflns_threshold_expression I>2\s(I)
_cod_data_source_file ci6363.cif
_cod_data_source_block I
_cod_depositor_comments
;
The following automatic conversions were performed:
'_symmetry_cell_setting' value 'Orthorhombic' changed to 'orthorhombic'
according to '/home/saulius/struct/CIF-dictionaries/cif_core.dic'
dictionary named 'cif_core.dic' version 2.4.1 from 2010-06-29.

Automatic conversion script
Id: cif_fix_enum 1527 2010-12-29 10:47:43Z saulius 

The following automatic conversions were performed:

'_symmetry_cell_setting' value 'Orthorhombic' changed to
'orthorhombic' according to
/home/saulius/struct/CIF-dictionaries/cif_core.dic dictionary named
'cif_core.dic' version 2.4.1 from 2010-06-29.

Automatic conversion script
Id: cif_fix_values 1715 2011-07-08 13:25:40Z adriana 
;
_cod_original_cell_volume 1773.9(16)
_cod_database_code 2203567
_cod_database_fobs_code 2203567

loop_
_symmetry_equiv_pos_as_xyz
'x, y, z'
'-x+1/2, -y, z+1/2'
'-x, y+1/2, -z+1/2'
'x+1/2, -y+1/2, -z'

loop_
_atom_site_label
_atom_site_fract_x
_atom_site_fract_y
_atom_site_fract_z
_atom_site_U_iso_or_equiv
_atom_site_adp_type
_atom_site_calc_flag
_atom_site_refinement_flags
_atom_site_occupancy
_atom_site_type_symbol
Ni1 0.15427(9) 1.05133(7) 0.04285(3) 0.0396(2) Uani d . 1 Ni
O1 0.1729(6) 0.7680(5) 0.23888(18) 0.0605(12) Uani d . 1 O
N1 0.2774(8) 1.1720(7) -0.0115(2) 0.0692(18) Uani d . 1 N
C1 0.3610(8) 1.2080(6) -0.0494(3) 0.0524(16) Uani d . 1 C
S1 0.4775(3) 1.2596(2) -0.10256(8) 0.0680(6) Uani d . 1 S
N2 0.0244(7) 0.9884(6) -0.0239(2) 0.0611(16) Uani d . 1 N
C2 -0.0171(7) 0.9556(7) -0.0711(3) 0.0494(15) Uani d . 1 C
S2 -0.0745(3) 0.9064(3) -0.13603(9) 0.0874(7) Uani d . 1 S
N3 0.0796(5) 0.9020(5) 0.1008(2) 0.0376(11) Uani d . 1 N
N4 0.1093(5) 0.7992(5) 0.1893(2) 0.0440(12) Uani d . 1 N
N5 0.3227(5) 1.0720(5) 0.10788(19) 0.0412(11) Uani d . 1 N
C3 0.4414(8) 1.1700(7) 0.1088(3) 0.0568(17) Uani d . 1 C
H3 0.4548 1.2297 0.0763 0.068 Uiso calc R 1 H
C4 0.5425(8) 1.1826(7) 0.1572(3) 0.0580(18) Uani d . 1 C
H4 0.6236 1.2499 0.1568 0.070 Uiso calc R 1 H
C5 0.5237(7) 1.0967(7) 0.2053(3) 0.0545(18) Uani d . 1 C
H5 0.5907 1.1058 0.2382 0.065 Uiso calc R 1 H
C6 0.4045(7) 0.9961(7) 0.2050(3) 0.0475(16) Uani d . 1 C
H6 0.3912 0.9351 0.2371 0.057 Uiso calc R 1 H
C7 0.3049(6) 0.9880(6) 0.1555(2) 0.0397(14) Uani d . 1 C
C8 0.1647(7) 0.8931(5) 0.1480(2) 0.0365(12) Uani d . 1 C
C9 -0.0544(7) 0.7508(6) 0.1706(3) 0.0438(14) Uani d . 1 C
C10 -0.1709(9) 0.8325(8) 0.2099(3) 0.0680(19) Uani d . 1 C
H10A -0.1483 0.8132 0.2511 0.102 Uiso calc R 1 H
H10B -0.2783 0.8038 0.2008 0.102 Uiso calc R 1 H
H10C -0.1595 0.9319 0.2024 0.102 Uiso calc R 1 H
C11 -0.0699(9) 0.5917(7) 0.1829(3) 0.074(2) Uani d . 1 C
H11A 0.0192 0.5428 0.1655 0.110 Uiso calc R 1 H
H11B -0.1675 0.5571 0.1658 0.110 Uiso calc R 1 H
H11C -0.0710 0.5757 0.2252 0.110 Uiso calc R 1 H
C12 -0.0541(7) 0.7943(6) 0.1035(3) 0.0469(16) Uani d . 1 C
C13 -0.0052(10) 0.6773(7) 0.0610(3) 0.068(2) Uani d . 1 C
H13A 0.0150 0.7167 0.0222 0.103 Uiso calc R 1 H
H13B -0.0898 0.6090 0.0582 0.103 Uiso calc R 1 H
H13C 0.0899 0.6323 0.0755 0.103 Uiso calc R 1 H
C14 -0.2102(7) 0.8622(8) 0.0830(3) 0.068(2) Uani d . 1 C
H14A -0.2081 0.8740 0.0404 0.102 Uiso calc R 1 H
H14B -0.2223 0.9527 0.1018 0.102 Uiso calc R 1 H
H14C -0.2984 0.8025 0.0938 0.102 Uiso calc R 1 H

loop_
_atom_site_aniso_label
_atom_site_aniso_U_11
_atom_site_aniso_U_22
_atom_site_aniso_U_33
_atom_site_aniso_U_12
_atom_site_aniso_U_13
_atom_site_aniso_U_23
Ni1 0.0398(4) 0.0394(4) 0.0397(4) -0.0084(3) -0.0066(4) 0.0061(4)
O1 0.054(3) 0.078(3) 0.050(3) 0.002(3) -0.003(2) 0.022(2)
N1 0.078(5) 0.081(5) 0.049(3) -0.029(4) -0.007(3) 0.018(3)
C1 0.063(4) 0.052(4) 0.042(4) -0.007(3) -0.009(4) 0.007(3)
S1 0.0779(14) 0.0612(12) 0.0648(12) -0.0247(10) 0.0168(10) -0.0061(9)
N2 0.070(4) 0.064(4) 0.049(3) -0.017(3) -0.011(3) 0.008(3)
C2 0.042(3) 0.058(4) 0.048(4) 0.005(3) 0.000(3) 0.010(3)
S2 0.0890(16) 0.1137(19) 0.0594(12) -0.0160(14) -0.0176(11) -0.0180(11)
N3 0.033(2) 0.033(3) 0.047(3) -0.005(2) -0.007(2) 0.001(2)
N4 0.037(3) 0.052(3) 0.043(3) 0.004(2) -0.001(2) 0.008(2)
N5 0.032(3) 0.041(3) 0.051(3) -0.003(2) -0.005(2) 0.003(2)
C3 0.052(4) 0.062(4) 0.057(4) -0.012(3) 0.000(4) 0.000(3)
C4 0.040(4) 0.070(5) 0.064(5) -0.008(3) -0.004(3) -0.014(4)
C5 0.035(4) 0.079(5) 0.049(4) 0.000(3) -0.011(3) -0.012(3)
C6 0.038(3) 0.061(4) 0.044(4) 0.002(3) 0.001(3) 0.001(3)
C7 0.031(3) 0.051(4) 0.037(3) 0.006(2) 0.000(2) -0.001(3)
C8 0.030(3) 0.035(3) 0.044(3) 0.006(3) 0.001(3) 0.005(2)
C9 0.032(3) 0.042(3) 0.057(4) -0.001(3) 0.001(3) 0.008(3)
C10 0.044(4) 0.084(5) 0.076(5) 0.007(4) 0.007(4) 0.000(4)
C11 0.073(5) 0.055(5) 0.093(5) -0.019(4) -0.001(4) 0.017(4)
C12 0.036(4) 0.037(4) 0.067(4) -0.014(3) -0.008(3) 0.002(3)
C13 0.084(6) 0.049(4) 0.072(5) -0.018(4) 0.002(4) -0.001(3)
C14 0.031(4) 0.073(5) 0.100(6) -0.015(3) -0.014(4) 0.023(4)

loop_
_atom_type_symbol
_atom_type_description
_atom_type_scat_dispersion_real
_atom_type_scat_dispersion_imag
_atom_type_scat_source
C C 0.0033 0.0016 ' International Tables Vol C Tables 4.2.6.8 and 6.1.1.4.'
H H 0.0000 0.0000 ' International Tables Vol C Tables 4.2.6.8 and 6.1.1.4.'
N N 0.0061 0.0033 ' International Tables Vol C Tables 4.2.6.8 and 6.1.1.4.'
O O 0.0106 0.0060 ' International Tables Vol C Tables 4.2.6.8 and 6.1.1.4.'
S S 0.1246 0.1234 ' International Tables Vol C Tables 4.2.6.8 and 6.1.1.4.'
Ni Ni 0.3393 1.1124 ' International Tables Vol C Tables 4.2.6.8 and 6.1.1.4.'

loop_
_geom_angle_atom_site_label_1
_geom_angle_atom_site_label_2
_geom_angle_atom_site_label_3
_geom_angle_site_symmetry_3
_geom_angle
_geom_angle_publ_flag
N2 Ni1 N1 . 89.7(2) y
N2 Ni1 N3 . 96.2(2) y
N1 Ni1 N3 . 165.8(2) y
N2 Ni1 N5 . 165.4(2) y
N1 Ni1 N5 . 91.4(2) y
N3 Ni1 N5 . 79.69(18) y
N2 Ni1 S1 4_475 106.30(19) y
N1 Ni1 S1 4_475 102.2(2) y
N3 Ni1 S1 4_475 88.60(14) y
N5 Ni1 S1 4_475 87.70(14) y
C1 N1 Ni1 . 161.6(6) y
N1 C1 S1 . 179.6(7) ?
C1 S1 Ni1 4_575 99.6(2) y
C2 N2 Ni1 . 162.8(5) y
N2 C2 S2 . 178.7(7) ?
C8 N3 C12 . 109.5(5) ?
C8 N3 Ni1 . 114.0(4) y
C12 N3 Ni1 . 136.5(4) y
O1 N4 C8 . 127.1(5) y
O1 N4 C9 . 123.8(5) y
C8 N4 C9 . 108.6(4) y
C7 N5 C3 . 118.3(5) ?
C7 N5 Ni1 . 115.9(4) y
C3 N5 Ni1 . 125.6(4) y
N5 C3 C4 . 121.3(6) ?
N5 C3 H3 . 119.3 ?
C4 C3 H3 . 119.3 ?
C5 C4 C3 . 120.0(6) ?
C5 C4 H4 . 120.0 ?
C3 C4 H4 . 120.0 ?
C4 C5 C6 . 119.5(6) ?
C4 C5 H5 . 120.2 ?
C6 C5 H5 . 120.2 ?
C5 C6 C7 . 118.4(5) ?
C5 C6 H6 . 120.8 ?
C7 C6 H6 . 120.8 ?
N5 C7 C6 . 122.5(5) ?
N5 C7 C8 . 110.9(5) ?
C6 C7 C8 . 126.6(5) ?
N3 C8 N4 . 114.5(5) ?
N3 C8 C7 . 119.5(5) ?
N4 C8 C7 . 125.9(5) ?
N4 C9 C10 . 105.5(5) ?
N4 C9 C11 . 109.0(5) ?
C10 C9 C11 . 109.8(5) ?
N4 C9 C12 . 100.8(4) ?
C10 C9 C12 . 115.1(5) ?
C11 C9 C12 . 115.6(5) ?
C9 C10 H10A . 109.5 ?
C9 C10 H10B . 109.5 ?
H10A C10 H10B . 109.5 ?
C9 C10 H10C . 109.5 ?
H10A C10 H10C . 109.5 ?
H10B C10 H10C . 109.5 ?
C9 C11 H11A . 109.5 ?
C9 C11 H11B . 109.5 ?
H11A C11 H11B . 109.5 ?
C9 C11 H11C . 109.5 ?
H11A C11 H11C . 109.5 ?
H11B C11 H11C . 109.5 ?
N3 C12 C13 . 105.5(5) ?
N3 C12 C14 . 109.7(4) ?
C13 C12 C14 . 110.4(6) ?
N3 C12 C9 . 102.6(4) ?
C13 C12 C9 . 114.5(5) ?
C14 C12 C9 . 113.6(5) ?
C12 C13 H13A . 109.5 ?
C12 C13 H13B . 109.5 ?
H13A C13 H13B . 109.5 ?
C12 C13 H13C . 109.5 ?
H13A C13 H13C . 109.5 ?
H13B C13 H13C . 109.5 ?
C12 C14 H14A . 109.5 ?
C12 C14 H14B . 109.5 ?
H14A C14 H14B . 109.5 ?
C12 C14 H14C . 109.5 ?
H14A C14 H14C . 109.5 ?
H14B C14 H14C . 109.5 ?

loop_
_geom_bond_atom_site_label_1
_geom_bond_atom_site_label_2
_geom_bond_site_symmetry_2
_geom_bond_distance
_geom_bond_publ_flag
Ni1 N2 . 1.942(6) y
Ni1 N1 . 1.961(6) y
Ni1 N3 . 2.018(4) y
Ni1 N5 . 2.036(4) y
Ni1 S1 4_475 2.680(2) y
O1 N4 . 1.267(5) y
N1 C1 . 1.153(8) y
C1 S1 . 1.614(7) y
S1 Ni1 4_575 2.680(2) ?
N2 C2 . 1.156(7) y
C2 S2 . 1.601(7) y
N3 C8 . 1.279(7) y
N3 C12 . 1.514(7) y
N4 C8 . 1.363(7) y
N4 C9 . 1.503(7) y
N5 C7 . 1.339(7) y
N5 C3 . 1.359(7) y
C3 C4 . 1.379(9) ?
C3 H3 . 0.93 ?
C4 C5 . 1.359(9) ?
C4 H4 . 0.93 ?
C5 C6 . 1.378(9) ?
C5 H5 . 0.93 ?
C6 C7 . 1.389(7) ?
C6 H6 . 0.93 ?
C7 C8 . 1.487(8) ?
C9 C10 . 1.524(9) ?
C9 C11 . 1.537(8) ?
C9 C12 . 1.559(8) ?
C10 H10A . 0.96 ?
C10 H10B . 0.96 ?
C10 H10C . 0.96 ?
C11 H11A . 0.96 ?
C11 H11B . 0.96 ?
C11 H11C . 0.96 ?
C12 C13 . 1.517(9) ?
C12 C14 . 1.526(9) ?
C13 H13A . 0.96 ?
C13 H13B . 0.96 ?
C13 H13C . 0.96 ?
C14 H14A . 0.96 ?
C14 H14B . 0.96 ?
C14 H14C . 0.96 ?

loop_
_geom_torsion_atom_site_label_1
_geom_torsion_atom_site_label_2
_geom_torsion_atom_site_label_3
_geom_torsion_atom_site_label_4
_geom_torsion_site_symmetry_1
_geom_torsion
N2 Ni1 N1 C1 . -65.1(18)
N3 Ni1 N1 C1 . 50(2)
N5 Ni1 N1 C1 . 100.3(18)
S1 Ni1 N1 C1 4_475 -171.7(18)
N1 Ni1 N2 C2 . 33(2)
N3 Ni1 N2 C2 . -134(2)
N5 Ni1 N2 C2 . -61(2)
S1 Ni1 N2 C2 4_475 135.6(19)
N2 Ni1 N3 C8 . 167.1(4)
N1 Ni1 N3 C8 . 53.2(10)
N5 Ni1 N3 C8 . 1.2(4)
S1 Ni1 N3 C8 4_475 -86.7(4)
N2 Ni1 N3 C12 . -12.9(6)
N1 Ni1 N3 C12 . -126.8(9)
N5 Ni1 N3 C12 . -178.8(6)
S1 Ni1 N3 C12 4_475 93.3(5)
N2 Ni1 N5 C7 . -76.6(9)
N1 Ni1 N5 C7 . -170.8(4)
N3 Ni1 N5 C7 . -1.9(4)
S1 Ni1 N5 C7 4_475 87.1(4)
N2 Ni1 N5 C3 . 108.9(9)
N1 Ni1 N5 C3 . 14.7(5)
N3 Ni1 N5 C3 . -176.4(5)
S1 Ni1 N5 C3 4_475 -87.4(5)
C7 N5 C3 C4 . 0.5(9)
Ni1 N5 C3 C4 . 174.9(5)
N5 C3 C4 C5 . -0.5(10)
C3 C4 C5 C6 . 0.9(10)
C4 C5 C6 C7 . -1.3(9)
C3 N5 C7 C6 . -1.1(8)
Ni1 N5 C7 C6 . -176.0(4)
C3 N5 C7 C8 . 177.0(5)
Ni1 N5 C7 C8 . 2.1(6)
C5 C6 C7 N5 . 1.5(8)
C5 C6 C7 C8 . -176.3(6)
C12 N3 C8 N4 . -4.2(7)
Ni1 N3 C8 N4 . 175.9(4)
C12 N3 C8 C7 . 179.5(5)
Ni1 N3 C8 C7 . -0.5(6)
O1 N4 C8 N3 . 178.2(5)
C9 N4 C8 N3 . -9.6(7)
O1 N4 C8 C7 . -5.8(9)
C9 N4 C8 C7 . 166.5(5)
N5 C7 C8 N3 . -1.1(7)
C6 C7 C8 N3 . 176.9(5)
N5 C7 C8 N4 . -177.0(5)
C6 C7 C8 N4 . 1.0(9)
O1 N4 C9 C10 . 70.4(6)
C8 N4 C9 C10 . -102.2(5)
O1 N4 C9 C11 . -47.5(7)
C8 N4 C9 C11 . 139.9(5)
O1 N4 C9 C12 . -169.5(5)
C8 N4 C9 C12 . 17.9(6)
C8 N3 C12 C13 . -104.9(6)
Ni1 N3 C12 C13 . 75.1(7)
C8 N3 C12 C14 . 136.3(6)
Ni1 N3 C12 C14 . -43.7(8)
C8 N3 C12 C9 . 15.2(6)
Ni1 N3 C12 C9 . -164.8(4)
N4 C9 C12 N3 . -18.9(5)
C10 C9 C12 N3 . 94.0(6)
C11 C9 C12 N3 . -136.2(5)
N4 C9 C12 C13 . 94.8(6)
C10 C9 C12 C13 . -152.3(6)
C11 C9 C12 C13 . -22.5(8)
N4 C9 C12 C14 . -137.2(5)
C10 C9 C12 C14 . -24.3(7)
C11 C9 C12 C14 . 105.5(6)
